data_7212257
loop_
_publ_author_name
'Ma, Lu-Fang'
'Liu, Bin'
'Wang, Li-Ya'
'Hu, Jiang-Liang'
'Du, Miao'

_publ_section_title
;
 Hydrothermal preparation, crystal structures and properties of novel
 Mn(ii) metal--organic frameworks with 5-nitro-1,2,3-benzenetricarboxylate
 and various dipyridyl ligands
;
_journal_issue 5
_journal_name_full CrystEngComm
_journal_page_first 1439
_journal_paper_doi 10.1039/b923522c
_journal_volume 12
_journal_year 2010
_chemical_formula_sum 'C44 H40 Mn3 N6 O20'
_chemical_formula_weight 1137.64
_chemical_name_systematic
;
?
;
_space_group_IT_number 2
_symmetry_cell_setting triclinic
_symmetry_space_group_name_Hall '-P 1'
_symmetry_space_group_name_H-M 'P -1'
_atom_sites_solution_hydrogens geom
_atom_sites_solution_primary direct
_atom_sites_solution_secondary difmap
_audit_creation_method SHELXL-97
_cell_angle_alpha 79.7570(10)
_cell_angle_beta 77.6410(10)
_cell_angle_gamma 81.7430(10)
_cell_formula_units_Z 1
_cell_length_a 7.3062(7)
_cell_length_b 10.7744(11)
_cell_length_c 15.5261(15)
_cell_measurement_reflns_used 5406
_cell_measurement_temperature 296(2)
_cell_measurement_theta_max 28.19
_cell_measurement_theta_min 2.53
_cell_volume 1167.8(2)
_computing_cell_refinement 'Bruker SMART'
_computing_data_collection 'Bruker SMART'
_computing_data_reduction 'Bruker SAINT'
_computing_molecular_graphics 'Bruker SHELXTL'
_computing_publication_material 'Bruker SHELXTL'
_computing_structure_refinement 'SHELXL-97 (Sheldrick, 1997)'
_computing_structure_solution 'SHELXS-97 (Sheldrick, 1990)'
_diffrn_ambient_temperature 296(2)
_diffrn_measured_fraction_theta_full 0.992
_diffrn_measured_fraction_theta_max 0.992
_diffrn_measurement_device_type 'CCD area detector'
_diffrn_measurement_method 'phi and omega scans'
_diffrn_radiation_monochromator graphite
_diffrn_radiation_source 'fine-focus sealed tube'
_diffrn_radiation_type MoK\a
_diffrn_radiation_wavelength 0.71073
_diffrn_reflns_av_R_equivalents 0.0146
_diffrn_reflns_av_sigmaI/netI 0.0211
_diffrn_reflns_limit_h_max 8
_diffrn_reflns_limit_h_min -8
_diffrn_reflns_limit_k_max 12
_diffrn_reflns_limit_k_min -13
_diffrn_reflns_limit_l_max 18
_diffrn_reflns_limit_l_min -18
_diffrn_reflns_number 8710
_diffrn_reflns_theta_full 25.50
_diffrn_reflns_theta_max 25.50
_diffrn_reflns_theta_min 2.53
_exptl_absorpt_coefficient_mu 0.887
_exptl_absorpt_correction_T_max 0.7626
_exptl_absorpt_correction_T_min 0.6811
_exptl_absorpt_correction_type multi-scan
_exptl_absorpt_process_details sadabs
_exptl_crystal_colour yellow
_exptl_crystal_density_diffrn 1.618
_exptl_crystal_density_method 'not measured'
_exptl_crystal_description block
_exptl_crystal_F_000 581
_exptl_crystal_size_max 0.47
_exptl_crystal_size_mid 0.38
_exptl_crystal_size_min 0.32
_refine_diff_density_max 0.672
_refine_diff_density_min -0.512
_refine_diff_density_rms 0.048
_refine_ls_extinction_coef 0.0278(14)
_refine_ls_extinction_expression Fc^*^=kFc[1+0.001xFc^2^\l^3^/sin(2\q)]^-1/4^
_refine_ls_extinction_method SHELXL
_refine_ls_goodness_of_fit_ref 1.040
_refine_ls_hydrogen_treatment constr
_refine_ls_matrix_type full
_refine_ls_number_parameters 340
_refine_ls_number_reflns 4306
_refine_ls_number_restraints 102
_refine_ls_restrained_S_all 1.035
_refine_ls_R_factor_all 0.0341
_refine_ls_R_factor_gt 0.0302
_refine_ls_shift/su_max 0.000
_refine_ls_shift/su_mean 0.000
_refine_ls_structure_factor_coef Fsqd
_refine_ls_weighting_details 'calc w=1/[\s^2^(Fo^2^)+(0.0330P)^2^+0.9041P] where P=(Fo^2^+2Fc^2^)/3'
_refine_ls_weighting_scheme calc
_refine_ls_wR_factor_gt 0.0750
_refine_ls_wR_factor_ref 0.0781
_reflns_number_gt 3862
_reflns_number_total 4306
_reflns_threshold_expression >2sigma(I)
_cod_data_source_file b923522c.txt
_cod_data_source_block 5
_cod_depositor_comments
;
The following automatic conversions were performed:

'_symmetry_cell_setting' value 'Triclinic' changed to 'triclinic'
according to /home/saulius/struct/CIF-dictionaries/cif_core.dic
dictionary named 'cif_core.dic' version 2.4.2 from 2011-04-26.

Automatic conversion script
Id: cif_fix_values 1891 2012-01-12 08:04:46Z andrius 
;
_cod_original_sg_symbol_H-M P-1
_cod_database_code 7212257

loop_
_symmetry_equiv_pos_as_xyz
'x, y, z'
'-x, -y, -z'

loop_
_atom_site_label
_atom_site_type_symbol
_atom_site_fract_x
_atom_site_fract_y
_atom_site_fract_z
_atom_site_U_iso_or_equiv
_atom_site_adp_type
_atom_site_occupancy
_atom_site_symmetry_multiplicity
_atom_site_calc_flag
_atom_site_refinement_flags
_atom_site_disorder_assembly
_atom_site_disorder_group
C15 C -0.2001(4) 0.3679(5) 0.6216(2) 0.0587(9) Uani 0.665(4) 1 d PGU A 1
H15A H -0.3221 0.3459 0.6552 0.070 Uiso 0.665(4) 1 calc PR A 1
H15B H -0.2109 0.4587 0.6014 0.070 Uiso 0.665(4) 1 calc PR A 1
C16 C -0.1449(7) 0.2998(5) 0.5432(3) 0.0590(9) Uani 0.665(4) 1 d PU A 1
H16A H -0.1316 0.2093 0.5643 0.071 Uiso 0.665(4) 1 calc PR A 1
H16B H -0.0225 0.3223 0.5104 0.071 Uiso 0.665(4) 1 calc PR A 1
C17 C -0.2831(11) 0.3276(7) 0.4792(6) 0.0634(13) Uani 0.665(4) 1 d PU A 1
H17A H -0.4016 0.2958 0.5093 0.076 Uiso 0.665(4) 1 calc PR A 1
H17B H -0.3074 0.4187 0.4624 0.076 Uiso 0.665(4) 1 calc PR A 1
C15' C -0.1540(13) 0.2714(10) 0.6026(6) 0.0587(9) Uani 0.335(4) 1 d PU A 2
H15C H -0.0667 0.2060 0.5756 0.070 Uiso 0.335(4) 1 calc PR A 2
H15D H -0.2718 0.2372 0.6309 0.070 Uiso 0.335(4) 1 calc PR A 2
C16' C -0.1846(13) 0.3872(10) 0.5352(6) 0.0590(9) Uani 0.335(4) 1 d PU A 2
H16C H -0.0637 0.4076 0.4993 0.071 Uiso 0.335(4) 1 calc PR A 2
H16D H -0.2396 0.4583 0.5662 0.071 Uiso 0.335(4) 1 calc PR A 2
C17' C -0.316(3) 0.3685(14) 0.4728(12) 0.0634(13) Uani 0.335(4) 1 d PU A 2
H17C H -0.3539 0.4503 0.4401 0.076 Uiso 0.335(4) 1 calc PR A 2
H17D H -0.4289 0.3348 0.5088 0.076 Uiso 0.335(4) 1 calc PR A 2
Mn1 Mn 0.0000(4) 0.0000(2) 1.00000(16) 0.02706(13) Uani 1 2 d SG . .
Mn2 Mn 0.37652(4) 0.26617(3) 0.904692(19) 0.02496(11) Uani 1 1 d G . .
O1 O 0.17993(13) 0.31432(13) 1.02034(7) 0.0351(3) Uani 1 1 d G . .
H1W H 0.0692 0.2988 1.0292 0.053 Uiso 1 1 d R . .
H2W H 0.1868 0.3912 1.0172 0.053 Uiso 1 1 d R . .
O2 O -0.0848(2) 0.01980(16) 0.87231(11) 0.0476(4) Uani 1 1 d . . .
H3W H -0.0516 -0.0313 0.8357 0.071 Uiso 1 1 d R . .
H4W H -0.1848 0.0629 0.8632 0.071 Uiso 1 1 d R . .
O3 O 0.52885(19) 0.11328(12) 0.82781(10) 0.0302(3) Uani 1 1 d . . .
O4 O 0.29370(19) 0.04882(12) 0.93283(10) 0.0313(3) Uani 1 1 d . . .
O5 O 0.11352(18) -0.18668(12) 0.98412(9) 0.0276(3) Uani 1 1 d . . .
O6 O 0.3748(2) -0.22786(14) 1.04016(9) 0.0343(3) Uani 1 1 d . . .
O7 O 0.2552(3) -0.44579(14) 0.96567(12) 0.0501(5) Uani 1 1 d . . .
O8 O 0.4388(2) -0.54475(12) 0.85850(10) 0.0344(3) Uani 1 1 d . . .
O9 O 0.7017(3) -0.30003(18) 0.58190(12) 0.0593(5) Uani 1 1 d . . .
O10 O 0.7312(4) -0.10276(18) 0.57242(12) 0.0734(7) Uani 1 1 d . . .
N1 N 0.1840(3) 0.30330(17) 0.80163(12) 0.0350(4) Uani 1 1 d . A .
N2 N -0.0467(4) 0.1394(3) 0.2573(2) 0.0727(8) Uani 1 1 d . A .
N3 N 0.6819(3) -0.20296(18) 0.61470(12) 0.0407(5) Uani 1 1 d . . .
C1 C 0.4261(3) 0.02838(17) 0.86805(13) 0.0246(4) Uani 1 1 d . . .
C2 C 0.4643(3) -0.09785(17) 0.83355(13) 0.0240(4) Uani 1 1 d . . .
C3 C 0.5609(3) -0.09618(18) 0.74615(13) 0.0289(4) Uani 1 1 d . . .
H3 H 0.6041 -0.0218 0.7129 0.035 Uiso 1 1 calc R . .
C4 C 0.5919(3) -0.20688(19) 0.70923(13) 0.0290(4) Uani 1 1 d . . .
C5 C 0.5358(3) -0.32016(18) 0.75729(13) 0.0274(4) Uani 1 1 d . . .
H5 H 0.5613 -0.3935 0.7311 0.033 Uiso 1 1 calc R . .
C6 C 0.4412(3) -0.32365(17) 0.84491(13) 0.0241(4) Uani 1 1 d . . .
C7 C 0.4023(2) -0.21127(17) 0.88340(12) 0.0219(4) Uani 1 1 d . . .
C8 C 0.2907(3) -0.21149(16) 0.97737(13) 0.0229(4) Uani 1 1 d . . .
C9 C 0.3721(3) -0.44789(17) 0.89497(13) 0.0268(4) Uani 1 1 d . . .
C10 C 0.0013(3) 0.3474(2) 0.82189(18) 0.0491(6) Uani 1 1 d . . .
H10 H -0.0454 0.3688 0.8786 0.059 Uiso 1 1 calc R . .
C11 C -0.1191(4) 0.3627(3) 0.7645(2) 0.0719(10) Uani 1 1 d . A .
H11 H -0.2447 0.3933 0.7824 0.086 Uiso 1 1 calc R . .
C12 C -0.0563(4) 0.3333(4) 0.6806(2) 0.0778(11) Uani 1 1 d . . .
C13 C 0.1350(4) 0.2890(3) 0.65714(19) 0.0609(8) Uani 1 1 d . A .
H13 H 0.1848 0.2686 0.6004 0.073 Uiso 1 1 calc R . .
C14 C 0.2478(3) 0.2762(2) 0.71919(16) 0.0454(6) Uani 1 1 d . . .
H14 H 0.3747 0.2472 0.7030 0.055 Uiso 1 1 calc R A .
C18 C -0.2119(4) 0.2703(3) 0.40024(17) 0.0499(6) Uani 1 1 d . . .
C19 C -0.1213(4) 0.3295(3) 0.32022(18) 0.0543(7) Uani 1 1 d . A .
H19 H -0.1131 0.4163 0.3121 0.065 Uiso 1 1 calc R . .
C20 C -0.0429(4) 0.2618(4) 0.25218(19) 0.0635(8) Uani 1 1 d . . .
H20 H 0.0170 0.3054 0.1988 0.076 Uiso 1 1 calc R A .
C21 C -0.1336(6) 0.0809(3) 0.3347(3) 0.0831(11) Uani 1 1 d . . .
H21 H -0.1383 -0.0060 0.3406 0.100 Uiso 1 1 calc R A .
C22 C -0.2180(5) 0.1418(3) 0.4074(2) 0.0695(9) Uani 1 1 d . A .
H22 H -0.2776 0.0963 0.4600 0.083 Uiso 1 1 calc R . .

loop_
_atom_site_aniso_label
_atom_site_aniso_U_11
_atom_site_aniso_U_22
_atom_site_aniso_U_33
_atom_site_aniso_U_23
_atom_site_aniso_U_13
_atom_site_aniso_U_12
C15 0.0561(19) 0.076(2) 0.0506(18) -0.0230(18) -0.0227(16) 0.0054(18)
C16 0.0590(19) 0.072(2) 0.0531(18) -0.024(2) -0.0237(16) 0.0065(19)
C17 0.065(3) 0.083(4) 0.0496(19) -0.027(3) -0.0237(19) 0.008(3)
C15' 0.0561(19) 0.076(2) 0.0506(18) -0.0230(18) -0.0227(16) 0.0054(18)
C16' 0.0590(19) 0.072(2) 0.0531(18) -0.024(2) -0.0237(16) 0.0065(19)
C17' 0.065(3) 0.083(4) 0.0496(19) -0.027(3) -0.0237(19) 0.008(3)
Mn1 0.0233(2) 0.0195(2) 0.0371(3) -0.00875(17) -0.00036(17) -0.00080(16)
Mn2 0.02722(17) 0.01603(16) 0.03204(18) -0.00670(11) -0.00409(12) -0.00248(11)
O1 0.0319(8) 0.0283(7) 0.0443(9) -0.0092(6) 0.0018(6) -0.0105(6)
O2 0.0447(10) 0.0502(10) 0.0491(10) -0.0197(8) -0.0153(8) 0.0150(8)
O3 0.0309(7) 0.0183(7) 0.0407(8) -0.0072(6) -0.0005(6) -0.0072(6)
O4 0.0285(7) 0.0215(7) 0.0427(8) -0.0118(6) 0.0027(6) -0.0048(6)
O5 0.0207(7) 0.0195(7) 0.0418(8) -0.0078(6) -0.0016(6) -0.0020(5)
O6 0.0326(8) 0.0396(8) 0.0325(8) -0.0068(6) -0.0093(6) -0.0040(6)
O7 0.0641(11) 0.0211(8) 0.0535(10) -0.0103(7) 0.0225(9) -0.0112(7)
O8 0.0403(8) 0.0161(7) 0.0440(9) -0.0084(6) 0.0024(7) -0.0048(6)
O9 0.0844(14) 0.0514(11) 0.0401(10) -0.0232(8) 0.0093(9) -0.0128(10)
O10 0.1204(19) 0.0449(11) 0.0401(10) 0.0006(8) 0.0200(11) -0.0224(11)
N1 0.0343(10) 0.0314(9) 0.0389(10) -0.0023(8) -0.0071(8) -0.0056(7)
N2 0.0605(16) 0.091(2) 0.0786(19) -0.0423(17) -0.0296(14) 0.0143(15)
N3 0.0489(12) 0.0384(11) 0.0320(10) -0.0079(8) 0.0010(8) -0.0055(9)
C1 0.0232(9) 0.0180(9) 0.0336(10) -0.0061(8) -0.0067(8) -0.0017(7)
C2 0.0227(9) 0.0178(9) 0.0325(10) -0.0062(7) -0.0049(8) -0.0024(7)
C3 0.0318(11) 0.0211(9) 0.0330(11) -0.0028(8) -0.0028(8) -0.0069(8)
C4 0.0318(11) 0.0269(10) 0.0274(10) -0.0062(8) -0.0017(8) -0.0034(8)
C5 0.0292(10) 0.0204(9) 0.0344(11) -0.0107(8) -0.0055(8) -0.0014(8)
C6 0.0239(9) 0.0173(9) 0.0319(10) -0.0056(7) -0.0053(8) -0.0022(7)
C7 0.0184(9) 0.0173(9) 0.0309(10) -0.0053(7) -0.0062(7) -0.0012(7)
C8 0.0246(10) 0.0127(8) 0.0320(10) -0.0063(7) -0.0029(8) -0.0038(7)
C9 0.0265(10) 0.0181(9) 0.0364(11) -0.0065(8) -0.0048(8) -0.0035(7)
C10 0.0385(13) 0.0477(14) 0.0476(14) 0.0127(11) 0.0013(11) 0.0012(11)
C11 0.0322(14) 0.103(3) 0.0609(19) 0.0351(17) -0.0057(13) -0.0049(14)
C12 0.0462(17) 0.124(3) 0.061(2) 0.0278(19) -0.0265(15) -0.0300(18)
C13 0.0613(18) 0.084(2) 0.0412(15) -0.0050(14) -0.0184(13) -0.0145(15)
C14 0.0362(13) 0.0566(15) 0.0440(14) -0.0101(11) -0.0098(10) -0.0008(11)
C18 0.0459(14) 0.0670(18) 0.0436(14) -0.0112(12) -0.0222(11) -0.0046(12)
C19 0.0605(17) 0.0572(16) 0.0506(16) -0.0060(13) -0.0203(13) -0.0125(13)
C20 0.0532(17) 0.094(3) 0.0447(16) -0.0111(15) -0.0128(13) -0.0063(16)
C21 0.090(3) 0.0489(18) 0.125(3) -0.019(2) -0.055(3) 0.0028(17)
C22 0.073(2) 0.074(2) 0.0630(19) 0.0126(16) -0.0262(16) -0.0213(17)

loop_
_atom_type_symbol
_atom_type_description
_atom_type_scat_dispersion_real
_atom_type_scat_dispersion_imag
_atom_type_scat_source
C C 0.0033 0.0016 'International Tables Vol C Tables 4.2.6.8 and 6.1.1.4'
H H 0.0000 0.0000 'International Tables Vol C Tables 4.2.6.8 and 6.1.1.4'
N N 0.0061 0.0033 'International Tables Vol C Tables 4.2.6.8 and 6.1.1.4'
O O 0.0106 0.0060 'International Tables Vol C Tables 4.2.6.8 and 6.1.1.4'
Mn Mn 0.3368 0.7283 'International Tables Vol C Tables 4.2.6.8 and 6.1.1.4'

loop_
_geom_angle_atom_site_label_1
_geom_angle_atom_site_label_2
_geom_angle_atom_site_label_3
_geom_angle
_geom_angle_site_symmetry_1
_geom_angle_site_symmetry_3
C16 C15 C12 110.6(3) . .
C16 C15 H15A 109.5 . .
C12 C15 H15A 109.5 . .
C16 C15 H15B 109.5 . .
C12 C15 H15B 109.5 . .
H15A C15 H15B 108.1 . .
C15 C16 C17 114.7(4) . .
C15 C16 H16A 108.6 . .
C17 C16 H16A 108.6 . .
C15 C16 H16B 108.6 . .
C17 C16 H16B 108.6 . .
H16A C16 H16B 107.6 . .
C18 C17 C16 111.9(4) . .
C18 C17 H17A 109.2 . .
C16 C17 H17A 109.2 . .
C18 C17 H17B 109.2 . .
C16 C17 H17B 109.2 . .
H17A C17 H17B 107.9 . .
C16' C15' C12 102.1(6) . .
C16' C15' H15C 111.4 . .
C12 C15' H15C 111.4 . .
C16' C15' H15D 111.4 . .
C12 C15' H15D 111.4 . .
H15C C15' H15D 109.2 . .
C15' C16' C17' 112.5(9) . .
C15' C16' H16C 109.1 . .
C17' C16' H16C 109.1 . .
C15' C16' H16D 109.1 . .
C17' C16' H16D 109.1 . .
H16C C16' H16D 107.8 . .
C16' C17' C18 112.5(10) . .
C16' C17' H17C 109.1 . .
C18 C17' H17C 109.1 . .
C16' C17' H17D 109.1 . .
C18 C17' H17D 109.1 . .
H17C C17' H17D 107.8 . .
O5 Mn1 O5 180.00(18) . 2_557
O5 Mn1 O2 91.64(13) . 2_557
O5 Mn1 O2 88.36(11) 2_557 2_557
O5 Mn1 O2 88.36(11) . .
O5 Mn1 O2 91.64(13) 2_557 .
O2 Mn1 O2 180.0(3) 2_557 .
O5 Mn1 O4 84.29(11) . .
O5 Mn1 O4 95.71(9) 2_557 .
O2 Mn1 O4 88.50(11) 2_557 .
O2 Mn1 O4 91.50(10) . .
O5 Mn1 O4 95.71(9) . 2_557
O5 Mn1 O4 84.29(11) 2_557 2_557
O2 Mn1 O4 91.50(10) 2_557 2_557
O2 Mn1 O4 88.50(11) . 2_557
O4 Mn1 O4 180.0(2) . 2_557
O8 Mn2 O6 89.44(6) 1_565 2_657
O8 Mn2 O1 93.69(5) 1_565 .
O6 Mn2 O1 98.6 2_657 .
O8 Mn2 O3 118.93(5) 1_565 .
O6 Mn2 O3 80.78(6) 2_657 .
O1 Mn2 O3 147.31(5) . .
O8 Mn2 N1 85.68(6) 1_565 .
O6 Mn2 N1 160.43(6) 2_657 .
O1 Mn2 N1 100.57(5) . .
O3 Mn2 N1 85.03(6) . .
O8 Mn2 O4 170.29(6) 1_565 .
O6 Mn2 O4 97.33(5) 2_657 .
O1 Mn2 O4 92.2 . .
O3 Mn2 O4 55.88(5) . .
N1 Mn2 O4 85.64(6) . .
Mn2 O1 H1W 120.7 . .
Mn2 O1 H2W 103.0 . .
H1W O1 H2W 111.5 . .
Mn1 O2 H3W 125.8 . .
Mn1 O2 H4W 121.0 . .
H3W O2 H4W 109.3 . .
C1 O3 Mn2 96.31(11) . .
C1 O4 Mn1 142.83(14) . .
C1 O4 Mn2 86.42(11) . .
Mn1 O4 Mn2 122.08(9) . .
C8 O5 Mn1 116.62(13) . .
C8 O6 Mn2 152.71(17) . 2_657
C9 O8 Mn2 127.5(2) . 1_545
C14 N1 C10 116.7(2) . .
C14 N1 Mn2 121.01(15) . .
C10 N1 Mn2 122.21(17) . .
C20 N2 C21 115.9(3) . .
O10 N3 O9 123.0(2) . .
O10 N3 C4 118.61(19) . .
O9 N3 C4 118.38(18) . .
O3 C1 O4 121.30(17) . .
O3 C1 C2 117.09(17) . .
O4 C1 C2 121.57(16) . .
C3 C2 C7 119.91(17) . .
C3 C2 C1 116.13(16) . .
C7 C2 C1 123.92(17) . .
C4 C3 C2 118.99(18) . .
C4 C3 H3 120.5 . .
C2 C3 H3 120.5 . .
C5 C4 C3 122.24(18) . .
C5 C4 N3 118.77(18) . .
C3 C4 N3 118.95(18) . .
C4 C5 C6 119.41(17) . .
C4 C5 H5 120.3 . .
C6 C5 H5 120.3 . .
C5 C6 C7 119.54(17) . .
C5 C6 C9 118.44(16) . .
C7 C6 C9 121.93(17) . .
C2 C7 C6 119.86(17) . .
C2 C7 C8 119.69(16) . .
C6 C7 C8 120.44(16) . .
O6 C8 O5 124.92(18) . .
O6 C8 C7 119.50(16) . .
O5 C8 C7 115.44(16) . .
O7 C9 O8 125.99(18) . .
O7 C9 C6 118.48(17) . .
O8 C9 C6 115.52(17) . .
N1 C10 C11 123.8(3) . .
N1 C10 H10 118.1 . .
C11 C10 H10 118.1 . .
C10 C11 C12 120.1(3) . .
C10 C11 H11 120.0 . .
C12 C11 H11 120.0 . .
C11 C12 C13 117.4(3) . .
C11 C12 C15 114.0(3) . .
C13 C12 C15 128.2(3) . .
C11 C12 C15' 135.8(4) . .
C13 C12 C15' 101.1(4) . .
C15 C12 C15' 38.3(3) . .
C14 C13 C12 119.0(3) . .
C14 C13 H13 120.5 . .
C12 C13 H13 120.5 . .
N1 C14 C13 123.1(2) . .
N1 C14 H14 118.5 . .
C13 C14 H14 118.5 . .
C19 C18 C22 116.5(3) . .
C19 C18 C17 125.7(4) . .
C22 C18 C17 117.5(4) . .
C19 C18 C17' 114.3(7) . .
C22 C18 C17' 129.0(7) . .
C17 C18 C17' 15.3(7) . .
C20 C19 C18 120.4(3) . .
C20 C19 H19 119.8 . .
C18 C19 H19 119.8 . .
N2 C20 C19 124.3(3) . .
N2 C20 H20 117.9 . .
C19 C20 H20 117.9 . .
N2 C21 C22 124.0(3) . .
N2 C21 H21 118.0 . .
C22 C21 H21 118.0 . .
C18 C22 C21 119.0(3) . .
C18 C22 H22 120.5 . .
C21 C22 H22 120.5 . .

loop_
_geom_bond_atom_site_label_1
_geom_bond_atom_site_label_2
_geom_bond_distance
_geom_bond_site_symmetry_2
C15 C16 1.484(5) .
C15 C12 1.504(4) .
C15 H15A 0.9700 .
C15 H15B 0.9700 .
C16 C17 1.527(8) .
C16 H16A 0.9700 .
C16 H16B 0.9700 .
C17 C18 1.435(8) .
C17 H17A 0.9700 .
C17 H17B 0.9700 .
C15' C16' 1.502(14) .
C15' H15C 0.9700 .
C15' H15D 0.9700 .
C16' C17' 1.558(19) .
C16' H16C 0.9700 .
C16' H16D 0.9700 .
C17' C18 1.671(17) .
C17' H17C 0.9700 .
C17' H17D 0.9700 .
Mn1 O5 2.099(3) .
Mn1 O5 2.099(3) 2_557
Mn1 O2 2.167(3) 2_557
Mn1 O2 2.167(3) .
Mn1 O4 2.267(3) .
Mn1 O4 2.267(3) 2_557
Mn2 O8 2.1163(14) 1_565
Mn2 O6 2.1284(14) 2_657
Mn2 O1 2.1377 .
Mn2 O3 2.2318(14) .
Mn2 N1 2.2965(18) .
Mn2 O4 2.4436(13) .
O1 H1W 0.8270 .
O1 H2W 0.8295 .
O2 H3W 0.8357 .
O2 H4W 0.8322 .
O3 C1 1.258(2) .
O4 C1 1.264(2) .
O5 C8 1.269(2) .
O6 C8 1.234(2) .
O6 Mn2 2.128(5) 2_657
O7 C9 1.240(2) .
O8 C9 1.262(2) .
O8 Mn2 2.116(5) 1_545
O9 N3 1.220(2) .
O10 N3 1.218(3) .
N1 C14 1.334(3) .
N1 C10 1.340(3) .
N2 C20 1.310(4) .
N2 C21 1.327(5) .
N3 C4 1.470(3) .
C1 C2 1.517(2) .
C2 C3 1.387(3) .
C2 C7 1.404(3) .
C3 C4 1.383(3) .
C3 H3 0.9300 .
C4 C5 1.380(3) .
C5 C6 1.384(3) .
C5 H5 0.9300 .
C6 C7 1.411(2) .
C6 C9 1.519(3) .
C7 C8 1.511(3) .
C10 C11 1.355(4) .
C10 H10 0.9300 .
C11 C12 1.363(5) .
C11 H11 0.9300 .
C12 C13 1.402(4) .
C13 C14 1.373(4) .
C13 H13 0.9300 .
C14 H14 0.9300 .
C18 C19 1.370(4) .
C18 C22 1.376(4) .
C19 C20 1.368(4) .
C19 H19 0.9300 .
C20 H20 0.9300 .
C21 C22 1.390(5) .
C21 H21 0.9300 .
C22 H22 0.9300 .

loop_
_geom_hbond_atom_site_label_D
_geom_hbond_atom_site_label_H
_geom_hbond_atom_site_label_A
_geom_hbond_distance_DH
_geom_hbond_distance_HA
_geom_hbond_distance_DA
_geom_hbond_angle_DHA
_geom_hbond_site_symmetry_A
O1 H1W O5 0.83 1.99 2.7271(17) 148.3 2_557
O1 H1W O7 0.83 2.65 3.268(2) 132.8 2_557
O1 H2W O7 0.83 1.89 2.671(2) 157.4 1_565
O2 H3W N2 0.84 1.97 2.801(3) 173.9 2_556
O2 H4W O3 0.83 2.24 3.038(2) 159.8 1_455
O2 H4W O6 0.83 2.59 3.138(2) 125.0 2_557

loop_
_geom_torsion_atom_site_label_1
_geom_torsion_atom_site_label_2
_geom_torsion_atom_site_label_3
_geom_torsion_atom_site_label_4
_geom_torsion
_geom_torsion_site_symmetry_1
C12 C15 C16 C17 179.5(5) .
C15 C16 C17 C18 173.6(5) .
C12 C15' C16' C17' -165.2(9) .
C15' C16' C17' C18 -71.6(14) .
O8 Mn2 O3 C1 -168.71(11) 1_565
O6 Mn2 O3 C1 107.10(12) 2_657
O1 Mn2 O3 C1 15.43(16) .
N1 Mn2 O3 C1 -86.43(12) .
O4 Mn2 O3 C1 1.66(11) .
O5 Mn1 O4 C1 45.5(3) .
O5 Mn1 O4 C1 -134.5(2) 2_557
O2 Mn1 O4 C1 137.3(2) 2_557
O2 Mn1 O4 C1 -42.7(3) .
O4 Mn1 O4 C1 57(100) 2_557
O5 Mn1 O4 Mn2 -179.67(8) .
O5 Mn1 O4 Mn2 0.33(15) 2_557
O2 Mn1 O4 Mn2 -87.87(12) 2_557
O2 Mn1 O4 Mn2 92.13(11) .
O4 Mn1 O4 Mn2 -168(100) 2_557
O8 Mn2 O4 C1 58.6(3) 1_565
O6 Mn2 O4 C1 -75.25(12) 2_657
O1 Mn2 O4 C1 -174.25(11) .
O3 Mn2 O4 C1 -1.65(11) .
N1 Mn2 O4 C1 85.30(12) .
O8 Mn2 O4 Mn1 -95.9(3) 1_565
O6 Mn2 O4 Mn1 130.18(11) 2_657
O1 Mn2 O4 Mn1 31.17(10) .
O3 Mn2 O4 Mn1 -156.22(13) .
N1 Mn2 O4 Mn1 -69.27(11) .
O5 Mn1 O5 C8 -46(100) 2_557
O2 Mn1 O5 C8 -64.24(16) 2_557
O2 Mn1 O5 C8 115.76(15) .
O4 Mn1 O5 C8 24.09(17) .
O4 Mn1 O5 C8 -155.91(14) 2_557
O8 Mn2 N1 C14 91.91(18) 1_565
O6 Mn2 N1 C14 15.9(3) 2_657
O1 Mn2 N1 C14 -175.14(17) .
O3 Mn2 N1 C14 -27.66(18) .
O4 Mn2 N1 C14 -83.74(18) .
O8 Mn2 N1 C10 -91.16(18) 1_565
O6 Mn2 N1 C10 -167.16(18) 2_657
O1 Mn2 N1 C10 1.79(19) .
O3 Mn2 N1 C10 149.27(18) .
O4 Mn2 N1 C10 93.19(18) .
Mn2 O3 C1 O4 -3.1(2) .
Mn2 O3 C1 C2 175.01(14) .
Mn1 O4 C1 O3 145.8(2) .
Mn2 O4 C1 O3 2.83(18) .
Mn1 O4 C1 C2 -32.2(3) .
Mn2 O4 C1 C2 -175.21(17) .
O3 C1 C2 C3 -20.9(3) .
O4 C1 C2 C3 157.22(18) .
O3 C1 C2 C7 161.44(18) .
O4 C1 C2 C7 -20.4(3) .
C7 C2 C3 C4 0.9(3) .
C1 C2 C3 C4 -176.81(18) .
C2 C3 C4 C5 -2.3(3) .
C2 C3 C4 N3 175.57(18) .
O10 N3 C4 C5 180.0(2) .
O9 N3 C4 C5 0.8(3) .
O10 N3 C4 C3 2.0(3) .
O9 N3 C4 C3 -177.1(2) .
C3 C4 C5 C6 1.5(3) .
N3 C4 C5 C6 -176.31(18) .
C4 C5 C6 C7 0.5(3) .
C4 C5 C6 C9 176.96(18) .
C3 C2 C7 C6 1.0(3) .
C1 C2 C7 C6 178.61(17) .
C3 C2 C7 C8 -177.67(17) .
C1 C2 C7 C8 -0.1(3) .
C5 C6 C7 C2 -1.8(3) .
C9 C6 C7 C2 -178.09(17) .
C5 C6 C7 C8 176.92(17) .
C9 C6 C7 C8 0.6(3) .
Mn2 O6 C8 O5 -179.4(3) 2_657
Mn2 O6 C8 C7 -3.8(4) 2_657
Mn1 O5 C8 O6 76.6(2) .
Mn1 O5 C8 C7 -99.11(17) .
C2 C7 C8 O6 -87.6(2) .
C6 C7 C8 O6 93.7(2) .
C2 C7 C8 O5 88.4(2) .
C6 C7 C8 O5 -90.3(2) .
Mn2 O8 C9 O7 -0.3(4) 1_545
Mn2 O8 C9 C6 -178.9(3) 1_545
C5 C6 C9 O7 -165.2(2) .
C7 C6 C9 O7 11.2(3) .
C5 C6 C9 O8 13.5(3) .
C7 C6 C9 O8 -170.12(17) .
C14 N1 C10 C11 1.5(4) .
Mn2 N1 C10 C11 -175.6(2) .
N1 C10 C11 C12 -0.4(5) .
C10 C11 C12 C13 -0.8(5) .
C10 C11 C12 C15 -173.9(3) .
C10 C11 C12 C15' 146.8(6) .
C16 C15 C12 C11 -162.9(4) .
C16 C15 C12 C13 24.9(6) .
C16 C15 C12 C15' -28.3(6) .
C16' C15' C12 C11 105.8(7) .
C16' C15' C12 C13 -103.2(6) .
C16' C15' C12 C15 36.9(5) .
C11 C12 C13 C14 0.8(5) .
C15 C12 C13 C14 172.8(4) .
C15' C12 C13 C14 -156.8(4) .
C10 N1 C14 C13 -1.4(4) .
Mn2 N1 C14 C13 175.7(2) .
C12 C13 C14 N1 0.3(5) .
C16 C17 C18 C19 -96.8(5) .
C16 C17 C18 C22 76.4(7) .
C16 C17 C18 C17' -142(4) .
C16' C17' C18 C19 -91.6(11) .
C16' C17' C18 C22 94.2(13) .
C16' C17' C18 C17 50(3) .
C22 C18 C19 C20 0.2(4) .
C17 C18 C19 C20 173.4(4) .
C17' C18 C19 C20 -174.8(7) .
C21 N2 C20 C19 0.0(5) .
C18 C19 C20 N2 -0.2(5) .
C20 N2 C21 C22 0.3(5) .
C19 C18 C22 C21 0.1(4) .
C17 C18 C22 C21 -173.8(4) .
C17' C18 C22 C21 174.2(8) .
N2 C21 C22 C18 -0.3(5) .
